data_4112014
loop_
_publ_author_name
'Marco W. Bouwkamp'
'Peter H. M. Budzelaar'
'Jeroen Gercama'
'Isabel Del Hierro Morales'
'Jeanette de Wolf'
'Auke Meetsma'
'Sergei I. Troyanov'
'Jan H. Teuben'
'Bart Hessen'

_publ_contact_author_address
;
     Crystal Structure Center,
     Inorganic Solid State Chemistry Laboratory
     Chemical Physics,
     Materials Science Center,
     Groningen University,
     Nijenborgh 4,
     NL-9747 AG Groningen,
     The Netherlands.
;
_publ_contact_author_email A.Meetsma@fwn.rug.nl
_publ_contact_author_fax '+31 50 3634441'
_publ_contact_author_name
;
   Drs. A. Meetsma
;
_publ_contact_author_phone '+31 50 3634368'
_publ_section_title
;
 Naked (C5Me5)2M Cations (M = Sc, Ti, and V) and Their Fluoroarene
 Complexes
;
_journal_name_full 'Journal of the American Chemical Society'
_journal_page_first 14310
_journal_page_last 14319
_journal_paper_doi 10.1021/ja054544i
_journal_volume 127
_journal_year 2005
_chemical_compound_source 'see text'
_chemical_formula_moiety 'C26 H34 F2 Ti, C24 H20 B, C6 H4 F2'
_chemical_formula_sum 'C56 H58 B F4 Ti'
_chemical_formula_weight 865.75
_chemical_name_systematic
;
 ?
;
_space_group_IT_number 2
_symmetry_cell_setting triclinic
_symmetry_space_group_name_Hall '-P 1'
_symmetry_space_group_name_H-M 'P -1'
_atom_sites_solution_hydrogens difmap
_atom_sites_solution_primary heavy
_atom_sites_solution_secondary direct
_audit_creation_date '2002-05-08  10:30:28'
_audit_creation_method 'PLATON <TABLE ACC> option'
_cell_angle_alpha 91.177(1)
_cell_angle_beta 109.854(1)
_cell_angle_gamma 93.221(1)
_cell_formula_units_Z 2
_cell_length_a 12.1741(6)
_cell_length_b 13.8252(7)
_cell_length_c 14.7794(7)
_cell_measurement_reflns_used 4656
_cell_measurement_temperature 100(1)
_cell_measurement_theta_max 27.27
_cell_measurement_theta_min 2.39
_cell_volume 2333.9(2)
_computing_cell_refinement 'SAINT, Bruker Version 6.02A, 2000'
_computing_data_collection 'SMART, Bruker Version 5.624, 2001'
_computing_data_reduction 'XPREP, Bruker Version 5.1/NT, 2000'
_computing_molecular_graphics
;
 PLUTO (Meetsma, 2002) 
 PLATON (Spek, 1994)
;
_computing_publication_material
;
 PLATON (Spek, 1990)
 SHELXL (Sheldrick, 1997)
;
_computing_structure_refinement 'SHELXL-97 (Sheldrick, 1997)'
_computing_structure_solution
;
 DIRDIF-99 (Beurskens et al., 1999)
;
_diffrn_ambient_temperature 100(1)
_diffrn_detector_area_resol_mean '4096x4096 / 62x62 (binned 512)'
_diffrn_measured_fraction_theta_full 0.974
_diffrn_measured_fraction_theta_max 0.974
_diffrn_measurement_device_type
;
  Bruker Smart Apex 
;
_diffrn_measurement_method 'phi and omega scans'
_diffrn_radiation_detector
;
  CCD area-detector
;
_diffrn_radiation_monochromator 'parallel mounted graphite'
_diffrn_radiation_source 'fine focus sealed Siemens Mo tube '
_diffrn_radiation_type MoK\a
_diffrn_radiation_wavelength 0.71073
_diffrn_reflns_av_R_equivalents 0.0314
_diffrn_reflns_av_sigmaI/netI 0.0628
_diffrn_reflns_limit_h_max 16
_diffrn_reflns_limit_h_min -14
_diffrn_reflns_limit_k_max 16
_diffrn_reflns_limit_k_min -18
_diffrn_reflns_limit_l_max 19
_diffrn_reflns_limit_l_min -19
_diffrn_reflns_number 21635
_diffrn_reflns_reduction_process
;
 Intensity data were corrected for Lorentz and polarization
  effects, decay and absorption and reduced to F~o~^2^
  using SAINT (Bruker, 2000) and SADABS (Sheldrick, 2001)
;
_diffrn_reflns_theta_full 28.28
_diffrn_reflns_theta_max 28.28
_diffrn_reflns_theta_min 2.36
_exptl_absorpt_coefficient_mu 0.236
_exptl_absorpt_correction_T_max 0.9837
_exptl_absorpt_correction_T_min 0.9412
_exptl_absorpt_correction_type multi-scan
_exptl_absorpt_process_details '(SADABS, Sheldrick, Bruker, 2000))'
_exptl_crystal_colour blue-green
_exptl_crystal_density_diffrn 1.232
_exptl_crystal_description platelet
_exptl_crystal_F_000 914
_exptl_crystal_size_max 0.26
_exptl_crystal_size_mid 0.16
_exptl_crystal_size_min 0.07
_refine_diff_density_max 0.426
_refine_diff_density_min -0.602
_refine_diff_density_rms 0.070
_refine_ls_extinction_method none
_refine_ls_goodness_of_fit_ref 1.021
_refine_ls_hydrogen_treatment refall
_refine_ls_matrix_type full
_refine_ls_number_parameters 791
_refine_ls_number_reflns 11292
_refine_ls_number_restraints 0
_refine_ls_restrained_S_all 1.021
_refine_ls_R_factor_all 0.0868
_refine_ls_R_factor_gt 0.0603
_refine_ls_shift/su_max 0.000
_refine_ls_shift/su_mean 0.000
_refine_ls_structure_factor_coef Fsqd
_refine_ls_weighting_details 'calc w=1/[\s^2^(Fo^2^)+(0.0834P)^2^+1.1200P] where P=(Fo^2^+2Fc^2^)/3'
_refine_ls_weighting_scheme calc
_refine_ls_wR_factor_gt 0.1513
_refine_ls_wR_factor_ref 0.1676
_reflns_number_gt 8161
_reflns_number_total 11292
_reflns_threshold_expression >2sigma(I)
_cod_data_source_file ja054544irom20050708_022515.cif
_cod_data_source_block global
_cod_database_code 4112014
_vrn_publ_code_void_volume 0.0
_vrn_publ_code_frame_time 10.0
_vrn_publ_code_meas_time 8.0

loop_
_symmetry_equiv_pos_as_xyz
x,y,z
-x,-y,-z

loop_
_atom_site_aniso_label
_atom_site_aniso_U_11
_atom_site_aniso_U_22
_atom_site_aniso_U_33
_atom_site_aniso_U_23
_atom_site_aniso_U_13
_atom_site_aniso_U_12
Ti 0.0201(2) 0.0238(2) 0.0148(2) -0.0013(1) 0.0028(1) 0.0019(2)
F1 0.0187(6) 0.0327(8) 0.0217(6) 0.0007(5) 0.0038(5) 0.0000(5)
F2 0.0227(7) 0.0552(10) 0.0189(6) 0.0030(6) 0.0059(5) 0.0036(6)
C1 0.0349(13) 0.0246(12) 0.0240(11) 0.0024(9) 0.0107(10) 0.0091(10)
C2 0.0247(12) 0.0274(13) 0.0442(14) 0.0115(11) 0.0172(11) 0.0067(10)
C3 0.0316(13) 0.0273(13) 0.0228(11) 0.0043(9) 0.0012(10) 0.0023(10)
C4 0.0353(14) 0.0277(13) 0.0325(12) 0.0035(10) 0.0175(11) 0.0010(10)
C5 0.0265(12) 0.0247(12) 0.0393(13) -0.0010(10) 0.0111(10) 0.0003(10)
C6 0.072(2) 0.0352(16) 0.0313(14) -0.0002(12) 0.0203(15) 0.0171(16)
C7 0.0316(16) 0.0468(19) 0.074(2) 0.0097(16) 0.0270(16) 0.0087(14)
C8 0.055(2) 0.0463(19) 0.0340(15) 0.0072(14) -0.0106(14) 0.0020(16)
C9 0.072(2) 0.049(2) 0.0489(19) 0.0017(15) 0.0424(18) -0.0067(18)
C10 0.0343(16) 0.0393(18) 0.065(2) -0.0067(15) 0.0108(15) -0.0087(13)
C11 0.0391(14) 0.0212(12) 0.0231(11) -0.0029(9) 0.0035(10) -0.0019(10)
C12 0.0440(16) 0.0363(15) 0.0237(12) -0.0091(10) 0.0072(11) 0.0058(12)
C13 0.0457(17) 0.0457(18) 0.0379(15) -0.0180(13) 0.0030(12) 0.0169(14)
C14 0.0582(19) 0.0245(13) 0.0262(12) -0.0070(10) -0.0040(12) 0.0148(12)
C15 0.0540(17) 0.0183(12) 0.0239(11) -0.0020(9) 0.0029(11) -0.0037(11)
C16 0.0420(17) 0.0399(18) 0.0375(15) -0.0012(13) -0.0004(13) -0.0130(14)
C17 0.061(2) 0.060(2) 0.0263(14) -0.0154(14) 0.0175(14) -0.0005(18)
C18 0.054(2) 0.107(4) 0.071(3) -0.041(3) 0.013(2) 0.037(2)
C19 0.090(3) 0.0331(18) 0.0414(18) -0.0031(14) -0.0125(18) 0.0244(19)
C20 0.070(2) 0.0360(17) 0.0303(14) 0.0020(12) 0.0094(15) -0.0242(17)
C21 0.0201(11) 0.0217(11) 0.0207(10) -0.0016(8) 0.0016(8) 0.0020(9)
C22 0.0262(12) 0.0312(13) 0.0167(10) 0.0002(9) 0.0047(9) 0.0026(10)
C23 0.0217(12) 0.0393(15) 0.0321(12) -0.0004(11) 0.0051(10) 0.0033(11)
C24 0.0254(13) 0.0471(17) 0.0260(12) -0.0030(11) -0.0044(10) 0.0063(12)
C25 0.0389(15) 0.0484(17) 0.0189(11) -0.0010(11) 0.0037(10) 0.0115(12)
C26 0.0301(13) 0.0347(14) 0.0229(11) 0.0013(10) 0.0110(10) 0.0080(11)
C27 0.0213(11) 0.0173(10) 0.0208(10) 0.0013(8) 0.0081(8) -0.0005(8)
C28 0.0342(13) 0.0233(12) 0.0216(10) 0.0055(9) 0.0124(10) 0.0057(10)
C29 0.0533(17) 0.0298(14) 0.0267(12) 0.0024(10) 0.0198(12) 0.0152(12)
C30 0.0473(16) 0.0280(14) 0.0349(13) 0.0080(10) 0.0180(12) 0.0193(12)
C31 0.0329(13) 0.0289(13) 0.0222(11) 0.0061(9) 0.0075(10) 0.0083(10)
C32 0.0255(12) 0.0214(11) 0.0194(10) 0.0007(8) 0.0066(9) 0.0028(9)
C33 0.0172(10) 0.0224(11) 0.0158(9) -0.0004(8) 0.0017(8) 0.0003(8)
C34 0.0245(12) 0.0265(13) 0.0217(10) 0.0025(9) 0.0054(9) 0.0015(10)
C35 0.0246(12) 0.0450(16) 0.0247(11) 0.0109(11) 0.0069(10) -0.0018(11)
C36 0.0212(12) 0.0595(18) 0.0194(11) -0.0008(11) 0.0067(9) 0.0035(12)
C37 0.0251(12) 0.0389(15) 0.0272(12) -0.0077(10) 0.0052(10) 0.0058(11)
C38 0.0217(11) 0.0271(13) 0.0264(11) -0.0007(9) 0.0057(9) 0.0031(9)
C39 0.0223(11) 0.0229(11) 0.0188(10) 0.0012(8) 0.0081(8) 0.0062(9)
C40 0.0281(12) 0.0231(12) 0.0279(11) 0.0041(9) 0.0097(10) 0.0075(10)
C41 0.0368(14) 0.0386(15) 0.0291(12) 0.0155(11) 0.0143(11) 0.0159(12)
C42 0.0340(14) 0.0515(17) 0.0161(10) 0.0020(10) 0.0052(10) 0.0192(12)
C43 0.0366(15) 0.0377(15) 0.0255(12) -0.0099(11) 0.0003(10) 0.0069(12)
C44 0.0320(13) 0.0228(13) 0.0264(11) 0.0003(9) 0.0033(10) 0.0038(10)
C45 0.0201(10) 0.0148(10) 0.0218(10) 0.0044(8) 0.0052(8) 0.0044(8)
C46 0.0235(11) 0.0230(12) 0.0230(10) 0.0020(9) 0.0086(9) 0.0003(9)
C47 0.0286(12) 0.0272(12) 0.0235(11) -0.0024(9) 0.0055(9) -0.0025(10)
C48 0.0215(12) 0.0229(12) 0.0342(12) 0.0017(9) 0.0066(10) -0.0025(9)
C49 0.0222(11) 0.0261(12) 0.0299(12) 0.0077(9) 0.0098(10) 0.0019(9)
C50 0.0248(11) 0.0209(11) 0.0213(10) 0.0028(8) 0.0088(9) 0.0027(9)
B 0.0217(12) 0.0157(11) 0.0171(10) 0.0015(8) 0.0051(9) 0.0013(9)
F3 0.1063(19) 0.0521(13) 0.0752(15) -0.0014(11) 0.0026(13) 0.0257(13)
F4 0.0759(15) 0.0623(14) 0.0735(14) 0.0026(11) -0.0001(12) 0.0158(12)
C51 0.0477(18) 0.0409(17) 0.0595(19) -0.0154(14) 0.0228(15) 0.0025(14)
C52 0.0504(18) 0.0435(17) 0.0348(14) 0.0028(12) 0.0167(13) -0.0021(14)
C53 0.0411(17) 0.0437(18) 0.061(2) -0.0231(15) 0.0165(15) 0.0002(14)
C54 0.0569(19) 0.0329(16) 0.0390(15) 0.0018(12) 0.0219(14) 0.0063(14)
C55 0.0312(15) 0.056(2) 0.0415(16) -0.0035(14) 0.0110(13) 0.0093(14)
C56 0.069(2) 0.0401(17) 0.0318(14) -0.0032(12) 0.0103(14) -0.0124(16)

loop_
_atom_site_label
_atom_site_type_symbol
_atom_site_thermal_displace_type
_atom_site_fract_x
_atom_site_fract_y
_atom_site_fract_z
_atom_site_occupancy
_atom_site_U_iso_or_equiv
Ti Ti Uani 0.25112(3) 0.24159(3) 0.27953(3) 1.000 0.0204(1)
F1 F Uani 0.26725(11) 0.22920(10) 0.44202(9) 1.000 0.0252(4)
F2 F Uani 0.44204(12) 0.25669(12) 0.37869(9) 1.000 0.0325(5)
C1 C Uani 0.2289(2) 0.40216(17) 0.32804(16) 1.000 0.0274(7)
C2 C Uani 0.1205(2) 0.36423(18) 0.25914(19) 1.000 0.0304(8)
C3 C Uani 0.1407(2) 0.35256(18) 0.16992(16) 1.000 0.0292(7)
C4 C Uani 0.2603(2) 0.37716(18) 0.18658(18) 1.000 0.0303(8)
C5 C Uani 0.3126(2) 0.40996(18) 0.28275(19) 1.000 0.0303(7)
C6 C Uani 0.2456(3) 0.4388(2) 0.4293(2) 1.000 0.0450(10)
C7 C Uani 0.0057(3) 0.3532(3) 0.2758(3) 1.000 0.0481(11)
C8 C Uani 0.0448(3) 0.3406(3) 0.0733(2) 1.000 0.0517(10)
C9 C Uani 0.3185(4) 0.3846(3) 0.1110(3) 1.000 0.0515(11)
C10 C Uani 0.4369(3) 0.4536(3) 0.3264(3) 1.000 0.0484(10)
C11 C Uani 0.1216(2) 0.11391(17) 0.18116(16) 1.000 0.0298(7)
C12 C Uani 0.2189(3) 0.1246(2) 0.14962(17) 1.000 0.0358(8)
C13 C Uani 0.3195(3) 0.1022(2) 0.2270(2) 1.000 0.0457(10)
C14 C Uani 0.2827(3) 0.07772(19) 0.30557(18) 1.000 0.0407(9)
C15 C Uani 0.1611(3) 0.08702(18) 0.27864(17) 1.000 0.0350(8)
C16 C Uani -0.0049(3) 0.1126(3) 0.1200(2) 1.000 0.0441(10)
C17 C Uani 0.2137(3) 0.1391(3) 0.0475(2) 1.000 0.0489(11)
C18 C Uani 0.4402(4) 0.0968(4) 0.2226(4) 1.000 0.0789(18)
C19 C Uani 0.3578(4) 0.0338(3) 0.3970(3) 1.000 0.0631(13)
C20 C Uani 0.0834(4) 0.0678(3) 0.3375(2) 1.000 0.0485(10)
C21 C Uani 0.37761(19) 0.23975(16) 0.51044(15) 1.000 0.0222(6)
C22 C Uani 0.4695(2) 0.25690(18) 0.47749(15) 1.000 0.0254(7)
C23 C Uani 0.5831(2) 0.2708(2) 0.53851(18) 1.000 0.0321(8)
c24 C Uani 0.6022(2) 0.2639(2) 0.63585(18) 1.000 0.0361(8)
C25 C Uani 0.5106(3) 0.2457(2) 0.66903(18) 1.000 0.0367(8)
C26 C Uani 0.3958(2) 0.23331(19) 0.60651(17) 1.000 0.0285(7)
C27 C Uani 0.08995(19) 0.16960(15) 0.69924(15) 1.000 0.0196(6)
C28 C Uani 0.1061(2) 0.12197(17) 0.62050(16) 1.000 0.0254(7)
C29 C Uani 0.1732(3) 0.0420(2) 0.63046(18) 1.000 0.0345(8)
C30 C Uani 0.2282(3) 0.0065(2) 0.72064(19) 1.000 0.0349(8)
C31 C Uani 0.2156(2) 0.05259(18) 0.80055(17) 1.000 0.0282(7)
C32 C Uani 0.1490(2) 0.13238(16) 0.78943(16) 1.000 0.0223(6)
C33 C Uani -0.06265(18) 0.26969(16) 0.76032(14) 1.000 0.0195(6)
C34 C Uani -0.1031(2) 0.18717(19) 0.79604(16) 1.000 0.0249(7)
C35 C Uani -0.1754(2) 0.1907(2) 0.85119(17) 1.000 0.0319(8)
C36 C Uani -0.2096(2) 0.2795(2) 0.87430(17) 1.000 0.0334(8)
C37 C Uani -0.1734(2) 0.3628(2) 0.83914(17) 1.000 0.0313(8)
C38 C Uani -0.1024(2) 0.35765(18) 0.78303(17) 1.000 0.0257(7)
C39 C Uani -0.06700(19) 0.28208(16) 0.58154(15) 1.000 0.0209(6)
C40 C Uani -0.0739(2) 0.36807(18) 0.53235(17) 1.000 0.0261(7)
C41 C Uani -0.1504(2) 0.3759(2) 0.43835(18) 1.000 0.0333(8)
C42 C Uani -0.2212(2) 0.2975(2) 0.38959(17) 1.000 0.0341(8)
C43 C Uani -0.2175(3) 0.2112(2) 0.43549(18) 1.000 0.0359(8)
C44 C Uani -0.1424(2) 0.20461(19) 0.53004(17) 1.000 0.0287(7)
C45 C Uani 0.12852(19) 0.35300(15) 0.72952(15) 1.000 0.0192(6)
C46 C Uani 0.1682(2) 0.39938(17) 0.82158(16) 1.000 0.0230(6)
C47 C Uani 0.2687(2) 0.46164(18) 0.85348(17) 1.000 0.0275(7)
C48 C Uani 0.3354(2) 0.47923(18) 0.79520(18) 1.000 0.0271(7)
C49 C Uani 0.2994(2) 0.43482(17) 0.70425(17) 1.000 0.0257(7)
C50 C Uani 0.1978(2) 0.37370(16) 0.67272(16) 1.000 0.0220(6)
B B Uani 0.0203(2) 0.26889(17) 0.69255(16) 1.000 0.0185(6)
F3 F Uani 0.6146(2) 0.04649(16) -0.01759(17) 1.000 0.0844(9)
F4 F Uani 0.7344(2) 0.16941(16) 0.12921(16) 1.000 0.0767(8)
C51 C Uani 0.5813(3) 0.1349(2) -0.0135(2) 1.000 0.0485(10)
C52 C Uani 0.6478(3) 0.1989(2) 0.0611(2) 1.000 0.0425(9)
C53 C Uani 0.6135(3) 0.2914(2) 0.0661(3) 1.000 0.0493(11)
C54 C Uani 0.5238(3) 0.3231(2) -0.0100(2) 1.000 0.0414(10)
C55 C Uani 0.4555(3) 0.2568(2) -0.0840(2) 1.000 0.0431(10)
C56 C Uani 0.4925(3) 0.1644(2) -0.0890(2) 1.000 0.0495(10)
H6 H Uiso 0.331(3) 0.429(2) 0.474(2) 1.000 0.054(9)
H6' H Uiso 0.179(3) 0.402(3) 0.451(3) 1.000 0.074(12)
H6" H Uiso 0.233(3) 0.511(3) 0.430(3) 1.000 0.066(11)
H7 H Uiso -0.038(4) 0.420(4) 0.266(3) 1.000 0.104(15)
H7' H Uiso 0.037(4) 0.346(4) 0.366(4) 1.000 0.124(18)
H7" H Uiso -0.054(3) 0.314(3) 0.215(3) 1.000 0.063(10)
H8 H Uiso -0.027(4) 0.307(3) 0.069(3) 1.000 0.090(15)
H8' H Uiso 0.074(3) 0.304(3) 0.025(3) 1.000 0.071(12)
H8" H Uiso 0.035(4) 0.404(4) 0.049(3) 1.000 0.097(15)
H9 H Uiso 0.339(3) 0.459(3) 0.109(3) 1.000 0.076(12)
H9' H Uiso 0.266(4) 0.359(3) 0.045(3) 1.000 0.088(14)
H9" H Uiso 0.401(4) 0.357(3) 0.141(3) 1.000 0.096(15)
H10 H Uiso 0.441(3) 0.522(3) 0.306(3) 1.000 0.067(11)
H10' H Uiso 0.495(3) 0.411(3) 0.303(3) 1.000 0.070(11)
H10" H Uiso 0.459(4) 0.454(3) 0.402(3) 1.000 0.081(13)
H16 H Uiso -0.016(3) 0.141(2) 0.055(2) 1.000 0.047(9)
H16' H Uiso -0.048(3) 0.148(2) 0.147(2) 1.000 0.036(8)
H16" H Uiso -0.037(3) 0.043(3) 0.114(2) 1.000 0.063(10)
H17 H Uiso 0.212(3) 0.078(3) 0.019(2) 1.000 0.053(9)
H17' H Uiso 0.285(4) 0.170(3) 0.044(3) 1.000 0.098(16)
H17" H Uiso 0.137(4) 0.169(3) 0.009(3) 1.000 0.083(13)
H18 H Uiso 0.494(4) 0.121(3) 0.278(4) 1.000 0.096(16)
H18' H Uiso 0.451(4) 0.149(3) 0.174(3) 1.000 0.082(15)
H18" H Uiso 0.448(4) 0.036(3) 0.207(3) 1.000 0.083(14)
H19 H Uiso 0.327(3) 0.050(3) 0.449(3) 1.000 0.064(11)
H19' H Uiso 0.442(3) 0.056(3) 0.404(3) 1.000 0.058(11)
H19" H Uiso 0.353(3) -0.040(3) 0.387(2) 1.000 0.061(10)
H20 H Uiso 0.042(3) 0.012(3) 0.322(2) 1.000 0.057(10)
H20' H Uiso 0.026(4) 0.119(4) 0.329(3) 1.000 0.098(16)
H20" H Uiso 0.133(4) 0.061(3) 0.392(3) 1.000 0.092(15)
H23 H Uiso 0.645(3) 0.284(2) 0.510(2) 1.000 0.034(7)
H24 H Uiso 0.679(3) 0.273(2) 0.676(2) 1.000 0.042(8)
H25 H Uiso 0.529(3) 0.246(2) 0.737(3) 1.000 0.060(10)
H26 H Uiso 0.339(3) 0.217(2) 0.626(2) 1.000 0.035(8)
H28 H Uiso 0.067(2) 0.1469(19) 0.5557(19) 1.000 0.028(7)
H29 H Uiso 0.180(3) 0.010(2) 0.580(2) 1.000 0.039(8)
H30 H Uiso 0.276(3) -0.045(2) 0.728(2) 1.000 0.049(9)
H31 H Uiso 0.255(2) 0.0291(19) 0.8652(19) 1.000 0.028(7)
H32 H Uiso 0.144(2) 0.1610(19) 0.8468(19) 1.000 0.029(7)
H34 H Uiso -0.081(2) 0.131(2) 0.7857(18) 1.000 0.024(7)
H35 H Uiso -0.203(3) 0.128(2) 0.868(2) 1.000 0.040(8)
H36 H Uiso -0.250(2) 0.279(2) 0.914(2) 1.000 0.034(8)
H37 H Uiso -0.201(3) 0.424(2) 0.849(2) 1.000 0.049(9)
H38 H Uiso -0.080(2) 0.416(2) 0.7595(18) 1.000 0.027(7)
H40 H Uiso -0.027(2) 0.417(2) 0.5612(19) 1.000 0.029(7)
H41 H Uiso -0.146(2) 0.434(2) 0.412(2) 1.000 0.033(7)
H42 H Uiso -0.272(3) 0.307(2) 0.324(2) 1.000 0.052(9)
H43 H Uiso -0.269(3) 0.158(2) 0.405(2) 1.000 0.041(8)
H44 H Uiso -0.147(2) 0.148(2) 0.555(2) 1.000 0.031(7)
H46 H Uiso 0.125(2) 0.3879(17) 0.8638(17) 1.000 0.015(6)
H47 H Uiso 0.294(2) 0.493(2) 0.918(2) 1.000 0.033(7)
H48 H Uiso 0.404(2) 0.5225(19) 0.8190(18) 1.000 0.026(7)
H49 H Uiso 0.345(2) 0.4468(18) 0.6596(18) 1.000 0.024(6)
H50 H Uiso 0.176(2) 0.343(2) 0.611(2) 1.000 0.030(7)
H53 H Uiso 0.665(3) 0.332(2) 0.117(2) 1.000 0.043(8)
H54 H Uiso 0.506(2) 0.387(2) -0.002(2) 1.000 0.036(8)
H55 H Uiso 0.397(3) 0.276(3) -0.135(3) 1.000 0.060(10)
H56 H Uiso 0.453(3) 0.119(3) -0.136(2) 1.000 0.056(10)

loop_
_atom_type_symbol
_atom_type_description
_atom_type_scat_dispersion_real
_atom_type_scat_dispersion_imag
_atom_type_scat_source
Ti Ti 0.2776 0.4457 'International Tables Vol C Tables 4.2.6.8 and 6.1.1.4'
F F 0.0171 0.0103 'International Tables Vol C Tables 4.2.6.8 and 6.1.1.4'
B B 0.0013 0.0007 'International Tables Vol C Tables 4.2.6.8 and 6.1.1.4'
H H 0.0000 0.0000 'International Tables Vol C Tables 4.2.6.8 and 6.1.1.4'
C C 0.0033 0.0016 'International Tables Vol C Tables 4.2.6.8 and 6.1.1.4'

loop_
_geom_angle_atom_site_label_1
_geom_angle_atom_site_label_2
_geom_angle_atom_site_label_3
_geom_angle
_geom_angle_publ_flag
F1 Ti F2 68.58(5) yes
F1 Ti C1 76.27(7) yes
F1 Ti C2 91.33(7) yes
F1 Ti C3 126.51(7) yes
F1 Ti C4 131.85(7) yes
F1 Ti C5 99.01(7) yes
F1 Ti C11 111.10(7) yes
F1 Ti C12 133.41(7) yes
F1 Ti C13 109.76(8) yes
F1 Ti C14 77.50(7) yes
F1 Ti C15 78.15(7) yes
F2 Ti C1 88.97(7) yes
F2 Ti C2 124.19(8) yes
F2 Ti C3 129.57(8) yes
F2 Ti C4 96.70(8) yes
F2 Ti C5 74.08(8) yes
F2 Ti C11 135.82(7) yes
F2 Ti C12 112.33(10) yes
F2 Ti C13 80.42(9) yes
F2 Ti C14 80.86(9) yes
F2 Ti C15 113.11(9) yes
C1 Ti C2 35.22(9) yes
C1 Ti C3 57.55(8) yes
C1 Ti C4 57.26(8) yes
C1 Ti C5 34.01(9) yes
C1 Ti C11 134.93(9) yes
C1 Ti C12 147.52(9) yes
C1 Ti C13 164.47(11) yes
C1 Ti C14 153.76(9) yes
C1 Ti C15 136.71(10) yes
C2 Ti C3 35.24(9) yes
C2 Ti C4 58.47(9) yes
C2 Ti C5 57.83(9) yes
C2 Ti C11 99.86(9) yes
C2 Ti C12 118.35(10) yes
C2 Ti C13 153.01(10) yes
C2 Ti C14 146.89(11) yes
C2 Ti C15 112.42(11) yes
C3 Ti C4 34.65(9) yes
C3 Ti C5 56.93(9) yes
C3 Ti C11 87.73(8) yes
C3 Ti C12 90.18(9) yes
C3 Ti C13 122.02(9) yes
C3 Ti C14 144.54(9) yes
C3 Ti C15 117.04(10) yes
C4 Ti C5 34.14(9) yes
C4 Ti C11 110.49(8) yes
C4 Ti C12 94.73(9) yes
C4 Ti C13 112.48(10) yes
C4 Ti C14 147.66(10) yes
C4 Ti C15 145.15(9) yes
C5 Ti C11 143.34(9) yes
C5 Ti C12 126.77(9) yes
C5 Ti C13 130.87(11) yes
C5 Ti C14 154.07(11) yes
C5 Ti C15 170.01(11) yes
C11 Ti C12 34.33(11) yes
C11 Ti C13 57.48(10) yes
C11 Ti C14 57.45(9) yes
C11 Ti C15 34.85(8) yes
C12 Ti C13 34.67(11) yes
C12 Ti C14 57.80(9) yes
C12 Ti C15 58.16(10) yes
C13 Ti C14 35.19(11) yes
C13 Ti C15 58.65(12) yes
C14 Ti C15 35.08(12) yes
Ti F1 C21 117.80(12) yes
Ti F2 C22 120.20(14) yes
Ti C1 C2 71.12(14) yes
Ti C1 C5 73.87(14) yes
Ti C1 C6 126.47(17) yes
C2 C1 C5 108.5(2) no
C2 C1 C6 125.2(2) no
C5 C1 C6 125.9(2) no
Ti C2 C1 73.65(14) yes
Ti C2 C3 73.57(14) yes
Ti C2 C7 124.5(2) yes
C1 C2 C3 106.4(2) no
C1 C2 C7 125.6(3) no
C3 C2 C7 127.5(3) no
Ti C3 C2 71.19(14) yes
Ti C3 C4 72.34(14) yes
Ti C3 C8 133.5(2) yes
C2 C3 C4 108.2(2) no
C2 C3 C8 124.0(2) no
C4 C3 C8 126.3(2) no
Ti C4 C3 73.01(14) yes
Ti C4 C5 74.22(15) yes
Ti C4 C9 126.9(2) yes
C3 C4 C5 108.1(2) no
C3 C4 C9 126.4(3) no
C5 C4 C9 124.6(3) no
Ti C5 C1 72.11(14) yes
Ti C5 C4 71.64(14) yes
Ti C5 C10 125.8(2) yes
C1 C5 C4 108.7(2) no
C1 C5 C10 126.6(3) no
C4 C5 C10 124.5(3) no
Ti C11 C12 72.88(14) yes
Ti C11 C15 70.57(14) yes
Ti C11 C16 130.8(2) yes
C12 C11 C15 108.8(2) no
C12 C11 C16 126.8(2) no
C15 C11 C16 123.5(3) no
Ti C12 C11 72.79(15) yes
Ti C12 C13 71.22(15) yes
Ti C12 C17 129.8(2) yes
C11 C12 C13 107.7(2) no
C11 C12 C17 125.9(3) no
C13 C12 C17 125.6(3) no
Ti C13 C12 74.12(17) yes
Ti C13 C14 71.54(17) yes
Ti C13 C18 124.1(3) yes
C12 C13 C14 107.5(3) no
C12 C13 C18 125.6(3) no
C14 C13 C18 126.7(3) no
Ti C14 C13 73.27(16) yes
Ti C14 C15 72.73(16) yes
Ti C14 C19 127.4(2) yes
C13 C14 C15 108.9(2) no
C13 C14 C19 125.1(3) no
C15 C14 C19 125.3(3) no
Ti C15 C11 74.58(15) yes
Ti C15 C14 72.20(17) yes
Ti C15 C20 121.1(2) yes
C11 C15 C14 107.0(3) no
C11 C15 C20 124.8(3) no
C14 C15 C20 128.1(2) no
F1 C21 C22 116.76(18) yes
F1 C21 C26 122.1(2) yes
C22 C21 C26 121.2(2) no
F2 C22 C21 116.5(2) yes
F2 C22 C23 121.2(2) yes
C21 C22 C23 122.3(2) no
C22 C23 C24 116.8(2) no
C23 C24 C25 121.1(2) no
C24 C25 C26 121.5(2) no
C21 C26 C25 117.1(2) no
C1 C6 H6 109.5(17) no
C1 C6 H6' 107(2) no
C1 C6 H6" 110(2) no
H6 C6 H6' 114(3) no
H6 C6 H6" 108(3) no
H6' C6 H6" 107(3) no
C2 C7 H7 112(3) no
C2 C7 H7' 103(2) no
C2 C7 H7" 107(2) no
H7 C7 H7' 102(3) no
H7 C7 H7" 97(3) no
H7' C7 H7" 136(3) no
C3 C8 H8 119(3) no
C3 C8 H8' 110(2) no
C3 C8 H8" 106(3) no
H8 C8 H8' 105(3) no
H8 C8 H8" 113(4) no
H8' C8 H8" 103(4) no
C4 C9 H9 105(2) no
C4 C9 H9' 113(3) no
C4 C9 H9" 107(2) no
H9 C9 H9' 110(3) no
H9 C9 H9" 103(3) no
H9' C9 H9" 119(4) no
C5 C10 H10 109(2) no
C5 C10 H10' 110(2) no
C5 C10 H10" 107(3) no
H10 C10 H10' 110(3) no
H10 C10 H10" 109(3) no
H10' C10 H10" 111(3) no
C11 C16 H16 112(2) no
C11 C16 H16' 113(2) no
C11 C16 H16" 107(2) no
H16 C16 H16' 106(3) no
H16 C16 H16" 112(2) no
H16' C16 H16" 107(3) no
C12 C17 H17 107(2) no
C12 C17 H17' 113(2) no
C12 C17 H17" 110(3) no
H17 C17 H17' 102(3) no
H17 C17 H17" 107(3) no
H17' C17 H17" 117(4) no
C13 C18 H18 110(3) no
C13 C18 H18' 108(3) no
C13 C18 H18" 108(3) no
H18 C18 H18' 100(4) no
H18 C18 H18" 115(4) no
H18' C18 H18" 115(4) no
C14 C19 H19 108(2) no
C14 C19 H19' 105(2) no
C14 C19 H19" 109.5(17) no
H19 C19 H19' 120(3) no
H19 C19 H19" 109(3) no
H19' C19 H19" 105(3) no
C15 C20 H20 113(2) no
C15 C20 H20' 111(3) no
C15 C20 H20" 101(3) no
H20 C20 H20' 106(4) no
H20 C20 H20" 105(4) no
H20' C20 H20" 119(4) no
C22 C23 H23 118.1(17) no
C24 C23 H23 125.1(17) no
C23 C24 H24 115.9(19) no
C25 C24 H24 123.1(19) no
C24 C25 H25 117(2) no
C26 C25 H25 121(2) no
C21 C26 H26 121(2) no
C25 C26 H26 122(2) no
C28 C27 C32 115.2(2) no
C28 C27 B 124.39(19) yes
C32 C27 B 120.13(19) yes
C27 C28 C29 122.5(2) no
C28 C29 C30 120.5(3) no
C29 C30 C31 118.7(3) no
C30 C31 C32 120.1(2) no
C27 C32 C31 123.1(2) no
C34 C33 C38 114.9(2) no
C34 C33 B 125.0(2) yes
C38 C33 B 120.06(19) yes
C33 C34 C35 123.2(2) no
C34 C35 C36 119.9(2) no
C35 C36 C37 118.9(2) no
C36 C37 C38 120.3(2) no
C33 C38 C37 122.7(2) no
C40 C39 C44 115.2(2) no
C40 C39 B 124.6(2) yes
C44 C39 B 120.19(19) yes
C39 C40 C41 122.4(2) no
C40 C41 C42 120.5(2) no
C41 C42 C43 119.0(2) no
C42 C43 C44 120.0(3) no
C39 C44 C43 122.8(2) no
C46 C45 C50 115.2(2) no
C46 C45 B 124.5(2) yes
C50 C45 B 119.84(18) yes
C45 C46 C47 122.3(2) no
C46 C47 C48 120.6(2) no
C47 C48 C49 118.9(2) no
C48 C49 C50 120.0(2) no
C45 C50 C49 123.1(2) no
C29 C28 H28 119.9(15) no
C27 C28 H28 117.6(15) no
C28 C29 H29 122(2) no
C30 C29 H29 117(2) no
C31 C30 H30 120.4(17) no
C29 C30 H30 120.8(18) no
C30 C31 H31 119.9(15) no
C32 C31 H31 120.0(15) no
C27 C32 H32 120.8(16) no
C31 C32 H32 116.2(16) no
C35 C34 H34 117.0(18) no
C33 C34 H34 119.7(17) no
C34 C35 H35 116(2) no
C36 C35 H35 124(2) no
C35 C36 H36 116.9(18) no
C37 C36 H36 124.1(18) no
C38 C37 H37 119(2) no
C36 C37 H37 121(2) no
C33 C38 H38 119.2(16) no
C37 C38 H38 118.1(16) no
C39 C40 H40 117.9(18) no
C41 C40 H40 119.7(18) no
C42 C41 H41 123.8(18) no
C40 C41 H41 115.5(18) no
C41 C42 H42 116.9(17) no
C43 C42 H42 124.1(17) no
C44 C43 H43 119.5(18) no
C42 C43 H43 120.3(18) no
C39 C44 H44 122.6(18) no
C43 C44 H44 114.6(18) no
C45 C46 H46 119.2(15) no
C47 C46 H46 118.6(15) no
C48 C47 H47 119.0(16) no
C46 C47 H47 120.3(16) no
C47 C48 H48 118.8(15) no
C49 C48 H48 122.4(15) no
C48 C49 H49 121.0(15) no
C50 C49 H49 119.1(14) no
C49 C50 H50 118.4(16) no
C45 C50 H50 118.4(16) no
F3 C51 C56 118.5(3) yes
C52 C51 C56 121.7(3) no
F3 C51 C52 119.2(3) yes
C51 C52 C53 119.6(3) no
F4 C52 C51 120.0(3) yes
F4 C52 C53 120.1(3) yes
C52 C53 C54 119.1(3) no
C53 C54 C55 119.9(3) no
C54 C55 C56 119.3(3) no
C51 C56 C55 118.6(3) no
C54 C53 H53 124.7(18) no
C52 C53 H53 115.0(19) no
C53 C54 H54 114.4(17) no
C55 C54 H54 124.9(17) no
C54 C55 H55 122(3) no
C56 C55 H55 118(3) no
C55 C56 H56 123(2) no
C51 C56 H56 117(2) no
C27 B C45 102.15(18) yes
C33 B C39 106.34(18) yes
C33 B C45 111.47(17) yes
C39 B C45 113.10(17) yes
C27 B C39 110.45(17) yes
C27 B C33 113.50(17) yes

loop_
_geom_bond_atom_site_label_1
_geom_bond_atom_site_label_2
_geom_bond_distance
_geom_bond_publ_flag
Ti F1 2.3528(13) yes
Ti F2 2.2832(15) yes
Ti C1 2.377(2) yes
Ti C2 2.344(3) yes
Ti C3 2.375(2) yes
Ti C4 2.366(3) yes
Ti C5 2.399(3) yes
Ti C11 2.396(2) yes
Ti C12 2.397(3) yes
Ti C13 2.359(3) yes
Ti C14 2.337(3) yes
Ti C15 2.344(3) yes
F1 C21 1.378(3) yes
F2 C22 1.383(2) yes
F3 C51 1.316(4) yes
F4 C52 1.279(4) yes
C1 C6 1.513(4) no
C1 C5 1.397(4) no
C1 C2 1.429(4) no
C2 C3 1.429(4) no
C2 C7 1.499(5) no
C3 C8 1.505(4) no
C3 C4 1.412(4) no
C4 C9 1.515(5) no
C4 C5 1.399(4) no
C5 C10 1.513(5) no
C11 C12 1.414(4) no
C11 C15 1.420(3) no
C11 C16 1.497(4) no
C12 C13 1.418(4) no
C12 C17 1.507(4) no
C13 C14 1.420(4) no
C13 C18 1.499(6) no
C14 C19 1.512(5) no
C14 C15 1.411(5) no
C15 C20 1.504(6) no
C21 C22 1.375(3) no
C21 C26 1.366(3) no
C22 C23 1.371(4) no
C23 C24 1.383(4) no
C24 C25 1.376(4) no
C25 C26 1.388(4) no
C6 H6 1.04(3) no
C6 H6' 1.08(4) no
C6 H6" 1.02(4) no
C7 H7 1.08(5) no
C7 H7" 1.06(4) no
C7 H7' 1.26(6) no
C8 H8' 1.03(4) no
C8 H8" 0.95(5) no
C8 H8 0.95(5) no
C9 H9" 1.05(5) no
C9 H9 1.05(4) no
C9 H9' 1.01(4) no
C10 H10" 1.06(4) no
C10 H10 1.00(4) no
C10 H10' 1.08(4) no
C16 H16 1.01(3) no
C16 H16' 0.91(3) no
C16 H16" 1.01(4) no
C17 H17 0.93(4) no
C17 H17" 1.03(5) no
C17 H17' 0.96(5) no
C18 H18" 0.89(4) no
C18 H18 0.90(6) no
C18 H18' 1.06(4) no
C19 H19' 1.02(4) no
C19 H19 0.99(4) no
C19 H19" 1.02(4) no
C20 H20' 1.00(5) no
C20 H20 0.88(4) no
C20 H20" 0.84(4) no
C23 H23 0.99(4) no
C24 H24 0.92(3) no
C25 H25 0.95(4) no
C26 H26 0.86(4) no
C27 C32 1.406(3) no
C27 C28 1.402(3) no
C27 B 1.641(3) yes
C28 C29 1.392(4) no
C29 C30 1.387(4) no
C30 C31 1.388(4) no
C31 C32 1.385(3) no
C33 B 1.646(3) yes
C33 C34 1.400(3) no
C33 C38 1.409(3) no
C34 C35 1.390(4) no
C35 C36 1.391(4) no
C36 C37 1.383(4) no
C37 C38 1.390(4) no
C39 B 1.644(3) yes
C39 C40 1.398(3) no
C39 C44 1.397(3) no
C40 C41 1.396(3) no
C41 C42 1.370(4) no
C42 C43 1.380(4) no
C43 C44 1.394(4) no
C45 C50 1.401(3) no
C45 C46 1.407(3) no
C45 B 1.643(3) yes
C46 C47 1.390(4) no
C47 C48 1.386(4) no
C48 C49 1.383(3) no
C49 C50 1.391(3) no
C28 H28 0.99(3) no
C29 H29 0.89(3) no
C30 H30 0.93(3) no
C31 H31 0.98(3) no
C32 H32 0.95(3) no
C34 H34 0.86(3) no
C35 H35 0.98(3) no
C36 H36 0.88(3) no
C37 H37 0.95(3) no
C38 H38 0.95(3) no
C40 H40 0.86(3) no
C41 H41 0.91(3) no
C42 H42 0.97(3) no
C43 H43 0.94(3) no
C44 H44 0.88(3) no
C46 H46 0.95(2) no
C47 H47 0.98(3) no
C48 H48 0.96(3) no
C49 H49 1.01(3) no
C50 H50 0.94(3) no
C51 C52 1.388(4) no
C51 C56 1.352(4) no
C52 C53 1.376(4) no
C53 C54 1.375(5) no
C54 C55 1.408(4) no
C55 C56 1.387(4) no
C53 H53 0.95(3) no
C54 H54 0.94(3) no
C55 H55 0.90(4) no
C56 H56 0.91(3) no

loop_
_geom_contact_atom_site_label_1
_geom_contact_atom_site_label_2
_geom_contact_distance
_geom_contact_site_symmetry_2
_geom_contact_publ_flag
Ti C19 3.471(4) . no
Ti H18 3.48(5) . no
Ti H18' 3.58(5) . no
Ti H19 3.62(4) . no
Ti H19' 3.65(4) . no
Ti H20' 3.44(5) . no
Ti H20" 3.53(4) . no
F3 F4 2.673(3) . no
F4 F3 2.673(3) . no
F4 C16 3.358(5) 1_655 no
F4 C31 3.283(3) 2_656 no
F4 C30 3.272(4) 2_656 no
F1 H20" 2.70(4) . no
F1 H6' 2.69(4) . no
F1 H19 2.62(4) . no
F1 H6 2.81(3) . no
F2 H18 2.61(5) . no
F2 H10" 2.73(4) . no
F2 H19' 2.81(4) . no
F2 H10' 2.58(4) . no
F3 H31 2.56(3) 2_656 no
F3 H17 2.80(4) 2_655 no
F3 H18" 2.84(4) 2_655 no
F4 H16' 2.61(4) 1_655 no
F4 H31 2.76(3) 2_656 no
F4 H30 2.78(3) 2_656 no
C6 C21 3.304(4) . no
C7 C41 3.552(5) . no
C8 C36 3.517(4) 1_554 no
C8 C16 3.307(6) . no
C9 C17 3.549(6) . no
C10 C22 3.508(5) . no
C16 C8 3.307(6) . no
C16 F4 3.358(5) 1_455 no
C17 C9 3.549(6) . no
C18 F2 3.156(6) . no
C19 C21 3.229(5) . no
C19 F2 3.239(5) . no
C19 Ti 3.471(4) . no
C19 F1 3.117(5) . no
C19 C22 3.325(5) . no
C20 F1 3.053(4) . no
C20 C29 3.576(6) 2_556 no
C20 C28 3.599(5) 2_556 no
C21 C19 3.229(5) . no
C21 C6 3.304(4) . no
C22 C10 3.508(5) . no
C22 C19 3.325(5) . no
C23 C43 3.402(4) 1_655 no
C23 C44 3.556(4) 1_655 no
C24 C37 3.492(4) 1_655 no
C24 C36 3.485(3) 1_655 no
C26 C50 3.548(4) . no
C26 C49 3.547(4) . no
C28 C44 3.154(4) . no
C28 C50 3.581(3) . no
C28 C20 3.599(5) 2_556 no
C29 C20 3.576(6) 2_556 no
C30 F4 3.272(4) 2_656 no
C31 C56 3.463(4) 1_556 no
C31 F4 3.283(3) 2_656 no
C32 C34 3.235(4) . no
C34 C32 3.235(4) . no
C36 C24 3.485(3) 1_455 no
C36 C8 3.517(4) 1_556 no
C37 C24 3.492(4) 1_455 no
C38 C46 3.164(4) . no
C40 C50 3.249(4) . no
C41 C7 3.552(5) . no
C41 C49 3.570(4) 2_566 no
C43 C23 3.402(4) 1_455 no
C44 C28 3.154(4) . no
C44 C23 3.556(4) 1_455 no
C46 C38 3.164(4) . no
C49 C41 3.570(4) 2_566 no
C49 C26 3.547(4) . no
C50 C26 3.548(4) . no
C50 C40 3.249(4) . no
C50 C28 3.581(3) . no
C56 C31 3.463(4) 1_554 no
C4 H37 2.89(3) 2_566 no
C6 H10" 2.76(5) . no
C6 H7' 2.63(5) . no
C7 H8 3.00(4) . no
C7 H6' 2.77(4) . no
C8 H7" 2.77(4) . no
C8 H16 2.80(3) . no
C8 H17" 2.95(4) . no
C8 H9' 2.86(5) . no
C9 H8' 2.95(4) . no
C9 H10' 2.92(4) . no
C9 H17' 3.07(4) . no
C10 H6 2.90(3) . no
C10 H9 3.03(4) . no
C10 H9" 2.91(4) . no
C10 H49 2.86(3) 2_666 no
C16 H20' 2.98(4) . no
C16 H8 2.81(4) . no
C16 H17" 2.85(5) . no
C17 H8' 2.88(4) . no
C17 H16 2.84(4) . no
C17 H9' 3.07(4) . no
C17 H32 2.82(3) 1_554 no
C17 H18' 2.85(5) . no
C18 H19' 2.74(4) . no
C18 H17' 2.92(4) . no
C19 H18 3.02(5) . no
C19 H20" 2.76(5) . no
C20 H19 2.89(4) . no
C20 H16' 3.00(3) . no
C21 H6 2.73(3) . no
C21 H19 2.73(4) . no
C22 H10" 2.96(4) . no
C22 H19' 2.92(4) . no
C22 H6 2.98(3) . no
C27 H34 2.82(3) . no
C27 H20 2.86(4) 2_556 no
C27 H44 2.94(3) . no
C27 H50 3.05(3) . no
C28 H44 2.95(3) . no
C28 H26 3.03(4) . no
C28 H20 2.85(4) 2_556 no
C29 H26 3.08(3) . no
C29 H20 2.99(4) 2_556 no
C30 H43 3.07(3) 2_556 no
C31 H56 2.81(4) 1_556 no
C32 H34 2.78(3) . no
C32 H20 2.97(4) 2_556 no
C33 H46 2.71(2) . no
C33 H32 2.92(3) . no
C33 H24 2.97(4) 1_455 no
C34 H32 2.89(3) . no
C34 H24 2.97(3) 1_455 no
C35 H16 3.09(3) 1_556 no
C35 H24 2.89(3) 1_455 no
C36 H8 2.98(4) 1_556 no
C36 H24 2.78(3) 1_455 no
C37 H24 2.70(3) 1_455 no
C38 H46 2.62(3) . no
C38 H24 2.77(3) 1_455 no
C39 H28 2.65(3) . no
C39 H50 2.91(3) . no
C40 H50 2.91(3) . no
C40 H6" 2.81(4) 2_566 no
C41 H7' 2.87(5) . no
C41 H6" 2.94(4) 2_566 no
C42 H23 2.79(3) 1_455 no
C43 H23 2.53(4) 1_455 no
C44 H28 2.62(3) . no
C44 H23 2.79(4) 1_455 no
C45 H40 2.76(3) . no
C45 H38 2.90(3) . no
C46 H7 3.10(5) 2_566 no
C46 H38 2.87(3) . no
C47 H53 2.90(3) 2_666 no
C47 H55 3.06(4) 1_556 no
C48 H55 3.06(4) 1_556 no
C48 H53 2.89(3) 2_666 no
C49 H41 2.84(3) 2_566 no
C50 H26 3.05(3) . no
C50 H40 2.78(3) . no
C50 H41 2.97(3) 2_566 no
C52 H36 3.05(3) 1_654 no
C55 H25 3.07(4) 1_554 no
C56 H25 2.99(4) 1_554 no
H6 C21 2.73(3) . no
H6 H10" 2.18(6) . no
H6 F1 2.81(3) . no
H6 C22 2.98(3) . no
H6 C10 2.90(3) . no
H6' C7 2.77(4) . no
H6' F1 2.69(4) . no
H6' H7' 1.87(7) . no
H6' H50 2.53(5) . no
H6" C40 2.81(4) 2_566 no
H6" C41 2.94(4) 2_566 no
H7 C46 3.10(5) 2_566 no
H7' C41 2.87(5) . no
H7' C6 2.63(5) . no
H7' H6' 1.87(7) . no
H7" H16' 2.50(5) . no
H7" H8 2.29(6) . no
H7" C8 2.77(4) . no
H8 H16 2.32(5) . no
H8 H16' 2.54(5) . no
H8 C16 2.81(4) . no
H8 C36 2.98(4) 1_554 no
H8 H7" 2.29(6) . no
H8 C7 3.00(4) . no
H8' C17 2.88(4) . no
H8' C9 2.95(4) . no
H8' H17" 2.10(6) . no
H8' H9' 2.33(6) . no
H8' H16 2.56(5) . no
H9 C10 3.03(4) . no
H9' C8 2.86(5) . no
H9' H8' 2.33(6) . no
H9' C17 3.07(4) . no
H9" H10' 2.36(6) . no
H9" C10 2.91(4) . no
H10 H49 2.49(5) 2_666 no
H10' C9 2.92(4) . no
H10' F2 2.58(4) . no
H10' H49 2.60(5) 2_666 no
H10' H9" 2.36(6) . no
H10" H6 2.18(6) . no
H10" C6 2.76(5) . no
H10" C22 2.96(4) . no
H10" F2 2.73(4) . no
H16 C8 2.80(3) . no
H16 H17" 2.21(6) . no
H16 H8 2.32(5) . no
H16 H8' 2.56(5) . no
H16 C35 3.09(3) 1_554 no
H16 C17 2.84(4) . no
H16' H7" 2.50(5) . no
H16' C20 3.00(3) . no
H16' F4 2.61(4) 1_455 no
H16' H20' 2.58(5) . no
H16' H8 2.54(5) . no
H17 F3 2.80(4) 2_655 no
H17 H31 2.59(4) 1_554 no
H17' C18 2.92(4) . no
H17' C9 3.07(4) . no
H17' H18' 2.30(6) . no
H17" C16 2.85(5) . no
H17" H8' 2.10(6) . no
H17" C8 2.95(4) . no
H17" H32 2.43(5) 1_554 no
H17" H16 2.21(6) . no
H18 H19' 2.34(7) . no
H18 F2 2.61(5) . no
H18 C19 3.02(5) . no
H18 Ti 3.48(5) . no
H18' C17 2.85(5) . no
H18' H17' 2.30(6) . no
H18' Ti 3.58(5) . no
H18" F3 2.84(4) 2_655 no
H19 H20" 2.24(6) . no
H19 C20 2.89(4) . no
H19 C21 2.73(4) . no
H19 Ti 3.62(4) . no
H19 F1 2.62(4) . no
H19' C22 2.92(4) . no
H19' Ti 3.65(4) . no
H19' C18 2.74(4) . no
H19' H18 2.34(7) . no
H19' F2 2.81(4) . no
H20 C29 2.99(4) 2_556 no
H20 C32 2.97(4) 2_556 no
H20 C28 2.85(4) 2_556 no
H20 C27 2.86(4) 2_556 no
H20' H16' 2.58(5) . no
H20' Ti 3.44(5) . no
H20' C16 2.98(4) . no
H20" C19 2.76(5) . no
H20" H19 2.24(6) . no
H20" Ti 3.53(4) . no
H20" F1 2.70(4) . no
H23 C43 2.53(4) 1_655 no
H23 C42 2.79(3) 1_655 no
H23 C44 2.79(4) 1_655 no
H24 C35 2.89(3) 1_655 no
H24 C36 2.78(3) 1_655 no
H24 C33 2.97(4) 1_655 no
H24 C34 2.97(3) 1_655 no
H24 C37 2.70(3) 1_655 no
H24 C38 2.77(3) 1_655 no
H25 C55 3.07(4) 1_556 no
H25 C56 2.99(4) 1_556 no
H26 C50 3.05(3) . no
H26 C28 3.03(4) . no
H26 C29 3.08(3) . no
H28 C39 2.65(3) . no
H28 C44 2.62(3) . no
H29 H43 2.60(4) 2_556 no
H30 F4 2.78(3) 2_656 no
H30 H43 2.46(4) 2_556 no
H31 H17 2.59(4) 1_556 no
H31 F3 2.56(3) 2_656 no
H31 F4 2.76(3) 2_656 no
H32 C17 2.82(3) 1_556 no
H32 C33 2.92(3) . no
H32 C34 2.89(3) . no
H32 H17" 2.43(5) 1_556 no
H32 H34 2.58(4) . no
H34 C27 2.82(3) . no
H34 C32 2.78(3) . no
H34 H32 2.58(4) . no
H36 C52 3.05(3) 1_456 no
H37 C4 2.89(3) 2_566 no
H38 H46 2.51(4) . no
H38 C45 2.90(3) . no
H38 C46 2.87(3) . no
H40 C45 2.76(3) . no
H40 C50 2.78(3) . no
H41 C50 2.97(3) 2_566 no
H41 C49 2.84(3) 2_566 no
H43 H29 2.60(4) 2_556 no
H43 C30 3.07(3) 2_556 no
H43 H30 2.46(4) 2_556 no
H44 C27 2.94(3) . no
H44 C28 2.95(3) . no
H46 C33 2.71(2) . no
H46 C38 2.62(3) . no
H46 H38 2.51(4) . no
H47 H53 2.54(4) 2_666 no
H48 H53 2.51(4) 2_666 no
H49 C10 2.86(3) 2_666 no
H49 H10 2.49(5) 2_666 no
H49 H10' 2.60(5) 2_666 no
H50 C27 3.05(3) . no
H50 C39 2.91(3) . no
H50 C40 2.91(3) . no
H50 H6' 2.53(5) . no
H53 C47 2.90(3) 2_666 no
H53 C48 2.89(3) 2_666 no
H53 H47 2.54(4) 2_666 no
H53 H48 2.51(4) 2_666 no
H55 C47 3.06(4) 1_554 no
H55 C48 3.06(4) 1_554 no
H56 C31 2.81(4) 1_554 no

loop_
_geom_torsion_atom_site_label_1
_geom_torsion_atom_site_label_2
_geom_torsion_atom_site_label_3
_geom_torsion_atom_site_label_4
_geom_torsion
_geom_torsion_publ_flag
F2 Ti F1 C21 1.81(13) no
C1 Ti F1 C21 -92.55(15) no
C2 Ti F1 C21 -124.68(15) no
C3 Ti F1 C21 -122.32(15) no
C4 Ti F1 C21 -77.63(17) no
C5 Ti F1 C21 -67.06(15) no
C11 Ti F1 C21 134.22(14) no
C12 Ti F1 C21 102.81(18) no
C13 Ti F1 C21 72.49(16) no
C14 Ti F1 C21 86.78(16) no
C15 Ti F1 C21 122.68(16) no
F1 Ti F2 C22 -3.65(15) no
C1 Ti F2 C22 72.00(17) no
C2 Ti F2 C22 72.68(18) no
C3 Ti F2 C22 116.68(17) no
C4 Ti F2 C22 128.85(17) no
C5 Ti F2 C22 103.02(17) no
C11 Ti F2 C22 -102.34(18) no
C12 Ti F2 C22 -133.21(17) no
C13 Ti F2 C22 -119.40(18) no
C14 Ti F2 C22 -83.72(17) no
C15 Ti F2 C22 -69.62(18) no
F1 Ti C1 C2 -112.80(15) no
F1 Ti C1 C5 130.56(15) no
F1 Ti C1 C6 7.6(2) no
F2 Ti C1 C2 179.02(14) no
F2 Ti C1 C5 62.37(14) no
F2 Ti C1 C6 -60.6(2) no
C2 Ti C1 C5 -116.6(2) no
C2 Ti C1 C6 120.4(3) no
C3 Ti C1 C2 38.98(14) no
C3 Ti C1 C5 -77.67(16) no
C3 Ti C1 C6 159.3(3) no
C4 Ti C1 C2 80.38(15) no
C4 Ti C1 C5 -36.27(15) no
C4 Ti C1 C6 -159.3(3) no
C5 Ti C1 C2 116.6(2) no
C5 Ti C1 C6 -123.0(3) no
C11 Ti C1 C2 -6.55(19) no
C11 Ti C1 C5 -123.19(16) no
C11 Ti C1 C6 113.8(2) no
C12 Ti C1 C2 46.2(3) no
C12 Ti C1 C5 -70.4(3) no
C12 Ti C1 C6 166.6(3) no
C14 Ti C1 C2 -114.3(3) no
C14 Ti C1 C5 129.1(3) no
C14 Ti C1 C6 6.1(4) no
C15 Ti C1 C2 -57.38(19) no
C15 Ti C1 C5 -174.02(15) no
C15 Ti C1 C6 63.0(3) no
F1 Ti C2 C1 63.61(14) no
F1 Ti C2 C3 176.71(14) no
F1 Ti C2 C7 -58.7(3) no
F2 Ti C2 C1 -1.19(17) no
F2 Ti C2 C3 111.91(14) no
F2 Ti C2 C7 -123.5(2) no
C1 Ti C2 C3 113.1(2) no
C1 Ti C2 C7 -122.3(3) no
C3 Ti C2 C1 -113.1(2) no
C3 Ti C2 C7 124.6(3) no
C4 Ti C2 C1 -76.63(15) no
C4 Ti C2 C3 36.47(14) no
C4 Ti C2 C7 161.0(3) no
C5 Ti C2 C1 -36.21(14) no
C5 Ti C2 C3 76.89(16) no
C5 Ti C2 C7 -158.5(3) no
C11 Ti C2 C1 175.30(14) no
C11 Ti C2 C3 -71.60(15) no
C11 Ti C2 C7 53.0(3) no
C12 Ti C2 C1 -153.87(15) no
C12 Ti C2 C3 -40.77(18) no
C12 Ti C2 C7 83.8(3) no
C13 Ti C2 C1 -154.1(2) no
C13 Ti C2 C3 -41.0(3) no
C13 Ti C2 C7 83.5(3) no
C14 Ti C2 C1 132.46(17) no
C14 Ti C2 C3 -114.44(19) no
C14 Ti C2 C7 10.1(3) no
C15 Ti C2 C1 141.33(14) no
C15 Ti C2 C3 -105.56(15) no
C15 Ti C2 C7 19.0(3) no
F1 Ti C3 C2 -4.09(18) no
F1 Ti C3 C4 112.90(14) no
F1 Ti C3 C8 -123.5(3) no
F2 Ti C3 C2 -95.37(15) no
F2 Ti C3 C4 21.62(17) no
F2 Ti C3 C8 145.3(2) no
C1 Ti C3 C2 -38.95(14) no
C1 Ti C3 C4 78.04(15) no
C1 Ti C3 C8 -158.3(3) no
C2 Ti C3 C4 117.0(2) no
C2 Ti C3 C8 -119.4(3) no
C4 Ti C3 C2 -117.0(2) no
C4 Ti C3 C8 123.6(3) no
C5 Ti C3 C2 -79.65(16) no
C5 Ti C3 C4 37.34(14) no
C5 Ti C3 C8 161.0(3) no
C11 Ti C3 C2 110.68(15) no
C11 Ti C3 C4 -132.33(15) no
C11 Ti C3 C8 -8.7(3) no
C12 Ti C3 C2 144.92(16) no
C12 Ti C3 C4 -98.08(16) no
C12 Ti C3 C8 25.6(3) no
C13 Ti C3 C2 159.43(16) no
C13 Ti C3 C4 -83.58(18) no
C13 Ti C3 C8 40.1(3) no
C14 Ti C3 C2 121.0(2) no
C14 Ti C3 C4 -122.0(2) no
C14 Ti C3 C8 1.6(4) no
C15 Ti C3 C2 91.13(16) no
C15 Ti C3 C4 -151.88(15) no
C15 Ti C3 C8 -28.2(3) no
F1 Ti C4 C3 -96.24(15) no
F1 Ti C4 C5 18.84(19) no
F1 Ti C4 C9 140.6(3) no
F2 Ti C4 C3 -163.38(13) no
F2 Ti C4 C5 -48.30(15) no
F2 Ti C4 C9 73.5(3) no
C1 Ti C4 C3 -78.95(15) no
C1 Ti C4 C5 36.13(15) no
C1 Ti C4 C9 157.9(3) no
C2 Ti C4 C3 -37.10(14) no
C2 Ti C4 C5 77.98(16) no
C2 Ti C4 C9 -160.3(3) no
C3 Ti C4 C5 115.1(2) no
C3 Ti C4 C9 -123.2(3) no
C5 Ti C4 C3 -115.1(2) no
C5 Ti C4 C9 121.8(3) no
C11 Ti C4 C3 52.05(16) no
C11 Ti C4 C5 167.13(15) no
C11 Ti C4 C9 -71.1(3) no
C12 Ti C4 C3 83.44(16) no
C12 Ti C4 C5 -161.48(17) no
C12 Ti C4 C9 -39.7(3) no
C13 Ti C4 C3 114.25(16) no
C13 Ti C4 C5 -130.67(16) no
C13 Ti C4 C9 -8.9(3) no
C14 Ti C4 C3 113.1(2) no
C14 Ti C4 C5 -131.8(2) no
C14 Ti C4 C9 -10.0(4) no
C15 Ti C4 C3 47.3(2) no
C15 Ti C4 C5 162.36(19) no
C15 Ti C4 C9 -75.9(3) no
F1 Ti C5 C1 -48.35(15) no
F1 Ti C5 C4 -165.90(14) no
F1 Ti C5 C10 74.3(3) no
F2 Ti C5 C1 -112.90(15) no
F2 Ti C5 C4 129.54(16) no
F2 Ti C5 C10 9.7(2) no
C1 Ti C5 C4 -117.6(2) no
C1 Ti C5 C10 122.6(3) no
C2 Ti C5 C1 37.52(14) no
C2 Ti C5 C4 -80.03(16) no
C2 Ti C5 C10 160.1(3) no
C3 Ti C5 C1 79.64(15) no
C3 Ti C5 C4 -37.92(15) no
C3 Ti C5 C10 -157.7(3) no
C4 Ti C5 C1 117.6(2) no
C4 Ti C5 C10 -119.8(3) no
C11 Ti C5 C1 97.10(19) no
C11 Ti C5 C4 -20.5(2) no
C11 Ti C5 C10 -140.3(2) no
C12 Ti C5 C1 140.83(16) no
C12 Ti C5 C4 23.3(2) no
C12 Ti C5 C10 -96.6(3) no
C13 Ti C5 C1 -174.50(14) no
C13 Ti C5 C4 67.95(19) no
C13 Ti C5 C10 -51.9(3) no
C14 Ti C5 C1 -128.3(2) no
C14 Ti C5 C4 114.2(2) no
C14 Ti C5 C10 -5.6(4) no
F1 Ti C11 C12 -137.83(14) no
F1 Ti C11 C15 -20.03(19) no
F1 Ti C11 C16 97.9(2) no
F2 Ti C11 C12 -57.30(17) no
F2 Ti C11 C15 60.5(2) no
F2 Ti C11 C16 178.4(2) no
C1 Ti C11 C12 130.70(16) no
C1 Ti C11 C15 -111.50(19) no
C1 Ti C11 C16 6.4(3) no
C2 Ti C11 C12 126.87(15) no
C2 Ti C11 C15 -115.33(19) no
C2 Ti C11 C16 2.6(3) no
C3 Ti C11 C12 93.64(15) no
C3 Ti C11 C15 -148.56(19) no
C3 Ti C11 C16 -30.6(2) no
C4 Ti C11 C12 66.98(16) no
C4 Ti C11 C15 -175.22(18) no
C4 Ti C11 C16 -57.3(3) no
C5 Ti C11 C12 79.1(2) no
C5 Ti C11 C15 -163.14(19) no
C5 Ti C11 C16 -45.2(3) no
C12 Ti C11 C15 117.8(2) no
C12 Ti C11 C16 -124.3(3) no
C13 Ti C11 C12 -37.25(15) no
C13 Ti C11 C15 80.55(19) no
C13 Ti C11 C16 -161.5(3) no
C14 Ti C11 C12 -79.27(17) no
C14 Ti C11 C15 38.52(19) no
C14 Ti C11 C16 156.5(3) no
C15 Ti C11 C12 -117.8(2) no
C15 Ti C11 C16 117.9(3) no
F1 Ti C12 C11 59.56(19) no
F1 Ti C12 C13 -56.6(2) no
F1 Ti C12 C17 -177.7(3) no
F2 Ti C12 C11 140.65(14) no
F2 Ti C12 C13 24.5(2) no
F2 Ti C12 C17 -96.6(3) no
C1 Ti C12 C11 -91.8(2) no
C1 Ti C12 C13 151.98(19) no
C1 Ti C12 C17 30.9(4) no
C2 Ti C12 C11 -63.58(16) no
C2 Ti C12 C13 -179.78(17) no
C2 Ti C12 C17 59.1(3) no
C3 Ti C12 C11 -85.71(15) no
C3 Ti C12 C13 158.08(19) no
C3 Ti C12 C17 37.0(3) no
C4 Ti C12 C11 -120.11(15) no
C4 Ti C12 C13 123.69(19) no
C4 Ti C12 C17 2.6(3) no
C5 Ti C12 C11 -132.96(15) no
C5 Ti C12 C13 110.83(19) no
C5 Ti C12 C17 -10.2(4) no
C11 Ti C12 C13 -116.2(2) no
C11 Ti C12 C17 122.7(4) no
C13 Ti C12 C11 116.2(2) no
C13 Ti C12 C17 -121.1(4) no
C14 Ti C12 C11 78.14(17) no
C14 Ti C12 C13 -38.06(19) no
C14 Ti C12 C17 -159.1(4) no
C15 Ti C12 C11 36.51(15) no
C15 Ti C12 C13 -79.7(2) no
C15 Ti C12 C17 159.2(4) no
F1 Ti C13 C12 139.86(17) no
F1 Ti C13 C14 24.7(2) no
F1 Ti C13 C18 -97.6(3) no
F2 Ti C13 C12 -157.15(19) no
F2 Ti C13 C14 87.70(18) no
F2 Ti C13 C18 -34.6(3) no
C2 Ti C13 C12 0.4(3) no
C2 Ti C13 C14 -114.7(2) no
C2 Ti C13 C18 123.0(3) no
C3 Ti C13 C12 -26.1(2) no
C3 Ti C13 C14 -141.27(17) no
C3 Ti C13 C18 96.4(3) no
C4 Ti C13 C12 -63.8(2) no
C4 Ti C13 C14 -178.97(18) no
C4 Ti C13 C18 58.7(3) no
C5 Ti C13 C12 -98.1(2) no
C5 Ti C13 C14 146.78(18) no
C5 Ti C13 C18 24.5(4) no
C11 Ti C13 C12 36.87(17) no
C11 Ti C13 C14 -78.3(2) no
C11 Ti C13 C18 159.4(3) no
C12 Ti C13 C14 -115.1(3) no
C12 Ti C13 C18 122.6(4) no
C14 Ti C13 C12 115.1(3) no
C14 Ti C13 C18 -122.3(4) no
C15 Ti C13 C12 78.2(2) no
C15 Ti C13 C14 -36.98(18) no
C15 Ti C13 C18 -159.3(3) no
F1 Ti C14 C13 -156.2(2) no
F1 Ti C14 C15 87.12(15) no
F1 Ti C14 C19 -34.5(3) no
F2 Ti C14 C13 -86.31(19) no
F2 Ti C14 C15 157.05(15) no
F2 Ti C14 C19 35.5(3) no
C1 Ti C14 C13 -154.7(2) no
C1 Ti C14 C15 88.6(3) no
C1 Ti C14 C19 -33.0(5) no
C2 Ti C14 C13 131.0(2) no
C2 Ti C14 C15 14.4(2) no
C2 Ti C14 C19 -107.2(4) no
C3 Ti C14 C13 66.1(3) no
C3 Ti C14 C15 -50.5(2) no
C3 Ti C14 C19 -172.1(3) no
C4 Ti C14 C13 1.8(3) no
C4 Ti C14 C15 -114.9(2) no
C4 Ti C14 C19 123.6(3) no
C5 Ti C14 C13 -71.4(3) no
C5 Ti C14 C15 172.01(19) no
C5 Ti C14 C19 50.4(5) no
C11 Ti C14 C13 78.38(18) no
C11 Ti C14 C15 -38.26(14) no
C11 Ti C14 C19 -159.8(4) no
C12 Ti C14 C13 37.48(19) no
C12 Ti C14 C15 -79.16(17) no
C12 Ti C14 C19 159.3(4) no
C13 Ti C14 C15 -116.6(2) no
C13 Ti C14 C19 121.8(4) no
C15 Ti C14 C13 116.6(2) no
C15 Ti C14 C19 -121.6(4) no
F1 Ti C15 C11 160.94(18) no
F1 Ti C15 C14 -85.06(14) no
F1 Ti C15 C20 39.2(2) no
F2 Ti C15 C11 -138.74(15) no
F2 Ti C15 C14 -24.74(16) no
F2 Ti C15 C20 99.6(3) no
C1 Ti C15 C11 106.14(17) no
C1 Ti C15 C14 -139.86(16) no
C1 Ti C15 C20 -15.6(3) no
C2 Ti C15 C11 74.43(18) no
C2 Ti C15 C14 -171.57(15) no
C2 Ti C15 C20 -47.3(3) no
C3 Ti C15 C11 35.8(2) no
C3 Ti C15 C14 149.82(14) no
C3 Ti C15 C20 -85.9(2) no
C4 Ti C15 C11 7.8(3) no
C4 Ti C15 C14 121.85(19) no
C4 Ti C15 C20 -113.9(2) no
C11 Ti C15 C14 114.0(2) no
C11 Ti C15 C20 -121.7(3) no
C12 Ti C15 C11 -35.96(16) no
C12 Ti C15 C14 78.04(18) no
C12 Ti C15 C20 -157.7(3) no
C13 Ti C15 C11 -76.90(18) no
C13 Ti C15 C14 37.10(16) no
C13 Ti C15 C20 161.4(3) no
C14 Ti C15 C11 -114.0(2) no
C14 Ti C15 C20 124.3(3) no
Ti F1 C21 C22 0.1(3) no
Ti F1 C21 C26 -179.71(18) no
Ti F2 C22 C21 5.2(3) no
Ti F2 C22 C23 -176.65(19) no
Ti C1 C2 C3 -66.84(17) no
Ti C1 C2 C7 121.0(3) no
C5 C1 C2 Ti 64.90(18) no
C5 C1 C2 C3 -1.9(3) no
C5 C1 C2 C7 -174.1(3) no
C6 C1 C2 Ti -121.8(2) no
C6 C1 C2 C3 171.3(2) no
C6 C1 C2 C7 -0.8(4) no
Ti C1 C5 C4 62.68(18) no
Ti C1 C5 C10 -121.8(3) no
C2 C1 C5 Ti -63.12(17) no
C2 C1 C5 C4 -0.4(3) no
C2 C1 C5 C10 175.1(3) no
C6 C1 C5 Ti 123.7(2) no
C6 C1 C5 C4 -173.6(2) no
C6 C1 C5 C10 1.9(4) no
Ti C2 C3 C4 -63.32(18) no
Ti C2 C3 C8 130.4(3) no
C1 C2 C3 Ti 66.90(17) no
C1 C2 C3 C4 3.6(3) no
C1 C2 C3 C8 -162.7(3) no
C7 C2 C3 Ti -121.2(3) no
C7 C2 C3 C4 175.5(3) no
C7 C2 C3 C8 9.2(5) no
Ti C3 C4 C5 -66.49(18) no
Ti C3 C4 C9 123.6(3) no
C2 C3 C4 Ti 62.58(17) no
C2 C3 C4 C5 -3.9(3) no
C2 C3 C4 C9 -173.8(3) no
C8 C3 C4 Ti -131.5(3) no
C8 C3 C4 C5 162.0(3) no
C8 C3 C4 C9 -7.9(5) no
Ti C4 C5 C1 -62.98(18) no
Ti C4 C5 C10 121.4(3) no
C3 C4 C5 Ti 65.68(18) no
C3 C4 C5 C1 2.7(3) no
C3 C4 C5 C10 -173.0(3) no
C9 C4 C5 Ti -124.2(3) no
C9 C4 C5 C1 172.8(3) no
C9 C4 C5 C10 -2.9(5) no
Ti C11 C12 C13 63.09(19) no
Ti C11 C12 C17 -127.1(3) no
C15 C11 C12 Ti -61.80(17) no
C15 C11 C12 C13 1.3(3) no
C15 C11 C12 C17 171.1(3) no
C16 C11 C12 Ti 128.6(3) no
C16 C11 C12 C13 -168.4(3) no
C16 C11 C12 C17 1.5(5) no
Ti C11 C15 C14 -65.43(18) no
Ti C11 C15 C20 117.4(3) no
C12 C11 C15 Ti 63.26(18) no
C12 C11 C15 C14 -2.2(3) no
C12 C11 C15 C20 -179.3(3) no
C16 C11 C15 Ti -126.7(3) no
C16 C11 C15 C14 167.9(3) no
C16 C11 C15 C20 -9.2(4) no
Ti C12 C13 C14 64.21(19) no
Ti C12 C13 C18 -120.9(4) no
C11 C12 C13 Ti -64.12(18) no
C11 C12 C13 C14 0.1(3) no
C11 C12 C13 C18 175.0(3) no
C17 C12 C13 Ti 126.0(3) no
C17 C12 C13 C14 -169.8(3) no
C17 C12 C13 C18 5.2(5) no
Ti C13 C14 C15 64.47(19) no
Ti C13 C14 C19 -124.4(3) no
C12 C13 C14 Ti -65.9(2) no
C12 C13 C14 C15 -1.5(3) no
C12 C13 C14 C19 169.7(3) no
C18 C13 C14 Ti 119.2(4) no
C18 C13 C14 C15 -176.3(3) no
C18 C13 C14 C19 -5.1(5) no
Ti C14 C15 C11 67.05(17) no
Ti C14 C15 C20 -115.9(3) no
C13 C14 C15 Ti -64.82(19) no
C13 C14 C15 C11 2.2(3) no
C13 C14 C15 C20 179.2(3) no
C19 C14 C15 Ti 124.0(3) no
C19 C14 C15 C11 -168.9(3) no
C19 C14 C15 C20 8.1(5) no
F1 C21 C22 F2 -3.3(3) no
F1 C21 C22 C23 178.5(2) no
C26 C21 C22 F2 176.5(2) no
C26 C21 C22 C23 -1.7(4) no
F1 C21 C26 C25 -179.6(2) no
C22 C21 C26 C25 0.6(4) no
F2 C22 C23 C24 -176.2(2) no
C21 C22 C23 C24 1.9(4) no
C22 C23 C24 C25 -1.2(4) no
C23 C24 C25 C26 0.2(4) no
C24 C25 C26 C21 0.1(4) no
C32 C27 C28 C29 1.6(4) no
B C27 C28 C29 175.1(3) no
C28 C27 C32 C31 -2.0(4) no
B C27 C32 C31 -175.7(2) no
C28 C27 B C33 140.2(2) no
C28 C27 B C39 20.9(3) no
C28 C27 B C45 -99.7(2) no
C32 C27 B C33 -46.7(3) no
C32 C27 B C39 -166.0(2) no
C32 C27 B C45 73.4(2) no
C27 C28 C29 C30 -0.5(5) no
C28 C29 C30 C31 -0.4(5) no
C29 C30 C31 C32 0.1(4) no
C30 C31 C32 C27 1.2(4) no
C38 C33 C34 C35 -1.0(3) no
B C33 C34 C35 -178.4(2) no
C34 C33 C38 C37 1.9(3) no
B C33 C38 C37 179.4(2) no
C34 C33 B C27 -19.9(3) no
C34 C33 B C39 101.7(2) no
C34 C33 B C45 -134.6(2) no
C38 C33 B C27 162.8(2) no
C38 C33 B C39 -75.5(2) no
C38 C33 B C45 48.2(3) no
C33 C34 C35 C36 -0.8(4) no
C34 C35 C36 C37 1.9(4) no
C35 C36 C37 C38 -1.1(4) no
C36 C37 C38 C33 -0.9(4) no
C44 C39 C40 C41 -0.2(4) no
B C39 C40 C41 -179.3(2) no
C40 C39 C44 C43 1.5(4) no
B C39 C44 C43 -179.4(3) no
C40 C39 B C27 -132.4(2) no
C40 C39 B C33 104.0(3) no
C40 C39 B C45 -18.6(3) no
C44 C39 B C27 48.5(3) no
C44 C39 B C33 -75.1(3) no
C44 C39 B C45 162.3(2) no
C39 C40 C41 C42 -1.2(4) no
C40 C41 C42 C43 1.3(4) no
C41 C42 C43 C44 -0.1(5) no
C42 C43 C44 C39 -1.4(5) no
C50 C45 C46 C47 0.3(3) no
B C45 C46 C47 172.2(2) no
C46 C45 C50 C49 0.6(3) no
B C45 C50 C49 -171.7(2) no
C46 C45 B C27 -103.2(2) no
C46 C45 B C33 18.3(3) no
C46 C45 B C39 138.1(2) no
C50 C45 B C27 68.3(2) no
C50 C45 B C33 -170.17(19) no
C50 C45 B C39 -50.4(3) no
C45 C46 C47 C48 -1.0(4) no
C46 C47 C48 C49 0.9(4) no
C47 C48 C49 C50 0.0(4) no
C48 C49 C50 C45 -0.8(4) no
F3 C51 C52 F4 -5.9(5) no
F3 C51 C52 C53 -179.8(3) no
C56 C51 C52 F4 -176.9(3) no
C56 C51 C52 C53 9.2(5) no
F3 C51 C56 C55 178.6(3) no
C52 C51 C56 C55 -10.4(5) no
F4 C52 C53 C54 176.9(3) no
C51 C52 C53 C54 -9.2(5) no
C52 C53 C54 C55 10.7(5) no
C53 C54 C55 C56 -12.0(5) no
C54 C55 C56 C51 11.6(5) no
